data_7054715
loop_
_publ_author_name
'Saraswatula, Viswanadha G.'
'Bhattacharya, Suman'
'Saha, Binoy K.'

_publ_section_title
;
 Can the thermal expansion be controlled by varying the hydrogen bond
 dimensionality in polymorphs?
;
_journal_issue 5
_journal_name_full 'New J. Chem.'
_journal_page_first 3345
_journal_paper_doi 10.1039/C5NJ00196J
_journal_volume 39
_journal_year 2015
_chemical_formula_moiety 'C4 H4 O2'
_chemical_formula_sum 'C4 H4 O2'
_chemical_formula_weight 84.07
_chemical_name_common 0D-154
_chemical_name_systematic 'But-2-ynoic acid triclinic polymorph'
_space_group_crystal_system triclinic
_space_group_IT_number 2
_space_group_name_Hall '-P 1'
_space_group_name_H-M_alt 'P -1'
_symmetry_space_group_name_Hall '-P 1'
_symmetry_space_group_name_H-M 'P -1'
_atom_sites_solution_hydrogens mixed
_atom_sites_solution_primary direct
_audit_creation_date 2014-11-10
_audit_creation_method
;
Olex2 1.2
(compiled 2014.08.28 svn.r2986 for OlexSys, GUI svn.r4874)
;
_audit_update_record
;
2014-12-18 deposited with the CCDC.
2015-03-06 downloaded from the CCDC.
;
_cell_angle_alpha 112.963(18)
_cell_angle_beta 97.033(16)
_cell_angle_gamma 107.706(17)
_cell_formula_units_Z 2
_cell_length_a 5.0359(9)
_cell_length_b 6.9758(13)
_cell_length_c 7.1152(13)
_cell_measurement_reflns_used 595
_cell_measurement_temperature 154(2)
_cell_measurement_theta_max 29.1708
_cell_measurement_theta_min 5.2751
_cell_volume 210.80(8)
_computing_cell_refinement
;
CrysAlisPro, Agilent Technologies,
Version 1.171.36.21 (release 14-08-2012 CrysAlis171 .NET)
(compiled Sep 14 2012,17:21:16)
;
_computing_data_collection
;
CrysAlisPro, Agilent Technologies,
Version 1.171.36.21 (release 14-08-2012 CrysAlis171 .NET)
(compiled Sep 14 2012,17:21:16)
;
_computing_data_reduction
;
CrysAlisPro, Agilent Technologies,
Version 1.171.36.21 (release 14-08-2012 CrysAlis171 .NET)
(compiled Sep 14 2012,17:21:16)
;
_computing_molecular_graphics 'Olex2 (Dolomanov et al., 2009)'
_computing_publication_material 'Olex2 (Dolomanov et al., 2009)'
_computing_structure_refinement 'ShelXL (Sheldrick, 2008)'
_computing_structure_solution 'ShelXS (Sheldrick, 2008)'
_diffrn_ambient_temperature 154(2)
_diffrn_detector_area_resol_mean 15.9821
_diffrn_measured_fraction_theta_full 0.989
_diffrn_measured_fraction_theta_max 0.852
_diffrn_measurement_details
;
  1 omega  -22.00    4.00   1.0000    4.5000
omega____ theta____ kappa____ phi______ frames
    -      -17.4960  -57.0000   60.0000 26

  2 omega  -14.00   22.00   1.0000    4.5000
omega____ theta____ kappa____ phi______ frames
    -      -17.4960  -99.0000  -30.0000 36

  3 omega  -74.00  -11.00   1.0000    4.5000
omega____ theta____ kappa____ phi______ frames
    -      -17.4960  -57.0000  150.0000 63

  4 omega  -21.00   37.00   1.0000    4.5000
omega____ theta____ kappa____ phi______ frames
    -       19.3710  -57.0000   60.0000 58

  5 omega   -5.00   91.00   1.0000    4.5000
omega____ theta____ kappa____ phi______ frames
    -       19.3710   37.0000    0.0000 96

  6 omega  -17.00   61.00   1.0000    4.5000
omega____ theta____ kappa____ phi______ frames
    -       19.3710  -19.0000  150.0000 78

  7 omega   -2.00   88.00   1.0000    4.5000
omega____ theta____ kappa____ phi______ frames
    -       19.3710   57.0000  -90.0000 90

  8 omega   32.00   90.00   1.0000    4.5000
omega____ theta____ kappa____ phi______ frames
    -       19.3710 -178.0000  -90.0000 58

  9 omega   35.00   95.00   1.0000    4.5000
omega____ theta____ kappa____ phi______ frames
    -       19.3710  178.0000   60.0000 60
;
_diffrn_measurement_device_type 'Xcalibur, Eos'
_diffrn_measurement_method '\w scans'
_diffrn_orient_matrix_UB_11 -0.0305562000
_diffrn_orient_matrix_UB_12 0.0987755000
_diffrn_orient_matrix_UB_13 0.0423664000
_diffrn_orient_matrix_UB_21 0.0081431000
_diffrn_orient_matrix_UB_22 -0.0045422000
_diffrn_orient_matrix_UB_23 0.0983160000
_diffrn_orient_matrix_UB_31 0.1504887000
_diffrn_orient_matrix_UB_32 0.0673870000
_diffrn_orient_matrix_UB_33 0.0349080000
_diffrn_radiation_monochromator graphite
_diffrn_radiation_type MoK\a
_diffrn_radiation_wavelength 0.71073
_diffrn_reflns_av_R_equivalents 0.0346
_diffrn_reflns_av_unetI/netI 0.0459
_diffrn_reflns_Laue_measured_fraction_full 0.989
_diffrn_reflns_Laue_measured_fraction_max 0.852
_diffrn_reflns_limit_h_max 6
_diffrn_reflns_limit_h_min -6
_diffrn_reflns_limit_k_max 8
_diffrn_reflns_limit_k_min -9
_diffrn_reflns_limit_l_max 9
_diffrn_reflns_limit_l_min -8
_diffrn_reflns_number 2347
_diffrn_reflns_point_group_measured_fraction_full 0.989
_diffrn_reflns_point_group_measured_fraction_max 0.852
_diffrn_reflns_theta_full 25.000
_diffrn_reflns_theta_max 29.235
_diffrn_reflns_theta_min 5.286
_diffrn_source 'Enhance (Mo) X-ray Source'
_exptl_absorpt_coefficient_mu 0.108
_exptl_absorpt_correction_T_max 1.00000
_exptl_absorpt_correction_T_min 0.45625
_exptl_absorpt_correction_type multi-scan
_exptl_absorpt_process_details
;
CrysAlisPro, Agilent Technologies,
Version 1.171.36.21 (release 14-08-2012 CrysAlis171 .NET)
(compiled Sep 14 2012,17:21:16)
Empirical absorption correction using spherical harmonics,
 implemented in SCALE3 ABSPACK scaling algorithm.
;
_exptl_crystal_colour colourless
_exptl_crystal_colour_primary colourless
_exptl_crystal_density_diffrn 1.325
_exptl_crystal_description block
_exptl_crystal_F_000 88
_exptl_crystal_size_max 0.48
_exptl_crystal_size_mid 0.38
_exptl_crystal_size_min 0.06
_refine_diff_density_max 0.296
_refine_diff_density_min -0.223
_refine_diff_density_rms 0.055
_refine_ls_extinction_method none
_refine_ls_goodness_of_fit_ref 1.017
_refine_ls_hydrogen_treatment mixed
_refine_ls_matrix_type full
_refine_ls_number_parameters 60
_refine_ls_number_reflns 976
_refine_ls_number_restraints 1
_refine_ls_restrained_S_all 1.019
_refine_ls_R_factor_all 0.0876
_refine_ls_R_factor_gt 0.0575
_refine_ls_shift/su_max 0.000
_refine_ls_shift/su_mean 0.000
_refine_ls_structure_factor_coef Fsqd
_refine_ls_weighting_details 'w=1/[\s^2^(Fo^2^)+(0.0894P)^2^] where P=(Fo^2^+2Fc^2^)/3'
_refine_ls_weighting_scheme calc
_refine_ls_wR_factor_gt 0.1436
_refine_ls_wR_factor_ref 0.1719
_reflns_Friedel_coverage 0.000
_reflns_number_gt 622
_reflns_number_total 976
_reflns_threshold_expression 'I > 2\s(I)'
_cod_data_source_file c5nj00196j2.cif
_cod_data_source_block 0D-154
_cod_depositor_comments 'Adding full bibliography for 7054714--7054724.cif.'
_cod_database_code 7054715
_shelxl_version_number 2014/6
_shelx_space_group_comment
;
The symmetry employed for this shelxl refinement is uniquely defined
by the following loop, which should always be used as a source of
symmetry information in preference to the above space-group names.
They are only intended as comments.
;
_shelx_estimated_absorpt_t_max 0.994
_shelx_estimated_absorpt_t_min 0.950

loop_
_space_group_symop_operation_xyz
'x, y, z'
'-x, -y, -z'

loop_
_atom_site_label
_atom_site_type_symbol
_atom_site_fract_x
_atom_site_fract_y
_atom_site_fract_z
_atom_site_U_iso_or_equiv
_atom_site_adp_type
_atom_site_occupancy
_atom_site_site_symmetry_order
_atom_site_calc_flag
_atom_site_refinement_flags_posn
O1 O -0.2184(3) 0.0984(2) -0.0912(2) 0.0466(5) Uani 1 1 d .
O2 O -0.2523(3) 0.2156(3) 0.2426(2) 0.0491(5) Uani 1 1 d D
C4 C 0.6875(4) 0.7358(3) 0.3557(3) 0.0458(6) Uani 1 1 d .
H4A H 0.6728 0.8727 0.4578 0.069 Uiso 1 1 calc GR
H4B H 0.7616 0.7641 0.2440 0.069 Uiso 1 1 calc GR
H4C H 0.8201 0.6932 0.4288 0.069 Uiso 1 1 calc GR
C3 C 0.4007(4) 0.5525(3) 0.2609(3) 0.0389(5) Uani 1 1 d .
C1 C -0.1181(4) 0.2258(3) 0.1018(3) 0.0370(5) Uani 1 1 d .
C2 C 0.1680(4) 0.4041(3) 0.1861(3) 0.0409(6) Uani 1 1 d .
H2 H -0.429(5) 0.102(5) 0.176(5) 0.135(14) Uiso 1 1 d D

loop_
_atom_site_aniso_label
_atom_site_aniso_U_11
_atom_site_aniso_U_22
_atom_site_aniso_U_33
_atom_site_aniso_U_23
_atom_site_aniso_U_13
_atom_site_aniso_U_12
O1 0.0374(8) 0.0448(9) 0.0436(9) 0.0167(7) 0.0080(7) 0.0036(6)
O2 0.0318(8) 0.0543(10) 0.0494(10) 0.0195(8) 0.0117(7) 0.0064(7)
C4 0.0324(10) 0.0417(12) 0.0503(13) 0.0186(10) 0.0066(9) 0.0022(9)
C3 0.0328(10) 0.0378(11) 0.0412(12) 0.0160(9) 0.0088(9) 0.0103(9)
C1 0.0294(9) 0.0362(10) 0.0466(12) 0.0205(9) 0.0095(9) 0.0121(8)
C2 0.0340(10) 0.0389(11) 0.0456(12) 0.0180(9) 0.0095(9) 0.0107(9)

loop_
_atom_type_symbol
_atom_type_description
_atom_type_scat_dispersion_real
_atom_type_scat_dispersion_imag
_atom_type_scat_source
C C 0.0033 0.0016 'International Tables Vol C Tables 4.2.6.8 and 6.1.1.4'
H H 0.0000 0.0000 'International Tables Vol C Tables 4.2.6.8 and 6.1.1.4'
O O 0.0106 0.0060 'International Tables Vol C Tables 4.2.6.8 and 6.1.1.4'

loop_
_geom_angle_atom_site_label_1
_geom_angle_atom_site_label_2
_geom_angle_atom_site_label_3
_geom_angle
C1 O2 H2 108(2)
H4A C4 H4B 109.5
H4A C4 H4C 109.5
H4B C4 H4C 109.5
C3 C4 H4A 109.5
C3 C4 H4B 109.5
C3 C4 H4C 109.5
C2 C3 C4 179.3(2)
O1 C1 O2 124.66(17)
O1 C1 C2 120.91(16)
O2 C1 C2 114.43(17)
C3 C2 C1 178.0(2)

loop_
_geom_bond_atom_site_label_1
_geom_bond_atom_site_label_2
_geom_bond_distance
O1 C1 1.239(2)
O2 C1 1.287(2)
O2 H2 0.903(18)
C4 H4A 0.9800
C4 H4B 0.9800
C4 H4C 0.9800
C4 C3 1.463(3)
C3 C2 1.186(2)
C1 C2 1.449(3)
